data_7053248
loop_
_publ_author_name
'Maji, Pathik'
'Krishnamurthy, Setharampattu S.'
'Nethaji, Munirathinam'

_publ_section_title
;
 NMR and X-ray crystallographic studies of unsymmetrical
 25,26;27,28-dibridged para-tert-butyl calix[4]arene bisphosphites with a
 large &#x201C;through-space&#x201D; P--P coupling
;
_journal_issue 7
_journal_name_full 'New Journal of Chemistry'
_journal_page_first 1478
_journal_paper_doi 10.1039/b903771c
_journal_volume 34
_journal_year 2010
_chemical_formula_moiety 'C73 H96 O6 P2'
_chemical_formula_sum 'C73 H96 O6 P2'
_chemical_formula_weight 1131.44
_chemical_name_common
;
5,11,17,23-tetra-(tert-butyl)calix(4)arene (25,26-(2,6-di-
tert-butyl-4-methyl-phenyl) 27,28-(2,4-di-tert-butyl-phenyl))diphosphite
;
_chemical_name_systematic
;
5,11,17,23-tetra-(tert-butyl)calix[4]arene
{25,26-(2,6-di-tert-butyl-4-methyl-phenyl)
27,28-(2,4-di-tert-butyl-phenyl)}diphosphite
;
_space_group_IT_number 2
_symmetry_cell_setting triclinic
_symmetry_space_group_name_Hall '-P 1'
_symmetry_space_group_name_H-M 'P -1'
_atom_sites_solution_hydrogens geom
_atom_sites_solution_primary direct
_atom_sites_solution_secondary difmap
_audit_creation_method SHELXL-97
_cell_angle_alpha 71.800(2)
_cell_angle_beta 78.874(2)
_cell_angle_gamma 77.135(2)
_cell_formula_units_Z 2
_cell_length_a 13.6778(15)
_cell_length_b 16.7394(18)
_cell_length_c 19.432(2)
_cell_measurement_reflns_used 368
_cell_measurement_temperature 293(2)
_cell_measurement_theta_max 27.00
_cell_measurement_theta_min 2.50
_cell_volume 4083.7(8)
_computing_cell_refinement 'BRUKER SMART APEX CCD'
_computing_data_collection 'BRUKER SMART APEX CCD'
_computing_data_reduction 'BRUKER SAINT'
_computing_molecular_graphics ORTEP-III
_computing_publication_material 'WINHX V1.80.01'
_computing_structure_refinement 'SHELXL-97 (Sheldrick, 2008)'
_computing_structure_solution SHELXS-97
_diffrn_ambient_temperature 293(2)
_diffrn_detector_area_resol_mean 0.3
_diffrn_measured_fraction_theta_full 0.994
_diffrn_measured_fraction_theta_max 0.994
_diffrn_measurement_device_type 'BRUKER SMART APEX CCD'
_diffrn_measurement_method OMEGA
_diffrn_radiation_monochromator graphite
_diffrn_radiation_source 'fine-focus sealed tube'
_diffrn_radiation_type MoK\a
_diffrn_radiation_wavelength 0.71073
_diffrn_reflns_av_R_equivalents 0.0602
_diffrn_reflns_av_sigmaI/netI 0.1163
_diffrn_reflns_limit_h_max 16
_diffrn_reflns_limit_h_min -16
_diffrn_reflns_limit_k_max 19
_diffrn_reflns_limit_k_min -19
_diffrn_reflns_limit_l_max 21
_diffrn_reflns_limit_l_min -23
_diffrn_reflns_number 29696
_diffrn_reflns_theta_full 25.00
_diffrn_reflns_theta_max 25.00
_diffrn_reflns_theta_min 1.78
_exptl_absorpt_coefficient_mu 0.094
_exptl_absorpt_correction_T_max 0.9688
_exptl_absorpt_correction_T_min 0.9564
_exptl_absorpt_correction_type empirical
_exptl_absorpt_process_details SADABS
_exptl_crystal_colour COLORLESS
_exptl_crystal_density_diffrn 0.920
_exptl_crystal_density_method 'not measured'
_exptl_crystal_description RECTANGULAR
_exptl_crystal_F_000 1224
_exptl_crystal_size_max 0.48
_exptl_crystal_size_mid 0.42
_exptl_crystal_size_min 0.34
_platon_squeeze_details
;
;
_refine_diff_density_max 0.977
_refine_diff_density_min -0.387
_refine_diff_density_rms 0.089
_refine_ls_extinction_method none
_refine_ls_goodness_of_fit_ref 1.092
_refine_ls_hydrogen_treatment constr
_refine_ls_matrix_type fullcycle
_refine_ls_number_parameters 740
_refine_ls_number_reflns 14290
_refine_ls_number_restraints 6
_refine_ls_restrained_S_all 1.098
_refine_ls_R_factor_all 0.2291
_refine_ls_R_factor_gt 0.1151
_refine_ls_shift/su_max 0.018
_refine_ls_shift/su_mean 0.006
_refine_ls_structure_factor_coef Fsqd
_refine_ls_weighting_details 'calc w=1/[\s^2^(Fo^2^)+(0.2000P)^2^+0.0000P] where P=(Fo^2^+2Fc^2^)/3'
_refine_ls_weighting_scheme calc
_refine_ls_wR_factor_gt 0.3161
_refine_ls_wR_factor_ref 0.3908
_reflns_number_gt 5895
_reflns_number_total 14290
_reflns_threshold_expression >2\s(I)
_cod_data_source_file b903771c.txt
_cod_data_source_block pat2_m
_cod_depositor_comments
;
The following automatic conversions were performed:

'_symmetry_cell_setting' value 'TRICLINIC' changed to 'triclinic'
according to /home/saulius/struct/CIF-dictionaries/cif_core.dic
dictionary named 'cif_core.dic' version 2.4.2 from
2011-04-26.

'_exptl_absorpt_correction_type' value 'EMPIRICAL'
changed to 'empirical' according to
/home/saulius/struct/CIF-dictionaries/cif_core.dic dictionary named
'cif_core.dic' version 2.4.2 from 2011-04-26.

Automatic conversion script
Id: cif_fix_values 1891 2012-01-12 08:04:46Z andrius 
;
_cod_original_sg_symbol_H-M P-1
_cod_database_code 7053248

loop_
_symmetry_equiv_pos_as_xyz
'x, y, z'
'-x, -y, -z'

loop_
_atom_site_label
_atom_site_type_symbol
_atom_site_fract_x
_atom_site_fract_y
_atom_site_fract_z
_atom_site_U_iso_or_equiv
_atom_site_adp_type
_atom_site_occupancy
_atom_site_symmetry_multiplicity
_atom_site_calc_flag
_atom_site_refinement_flags
P1 P 0.25815(12) 0.82537(11) 0.27016(9) 0.0586(5) Uani 1 1 d .
P2 P 0.00418(13) 0.82256(11) 0.35346(9) 0.0614(5) Uani 1 1 d .
O1 O 0.2411(3) 0.8750(3) 0.1851(2) 0.0605(11) Uani 1 1 d .
O2 O 0.2168(3) 0.9051(2) 0.30454(19) 0.0557(10) Uani 1 1 d .
O3 O 0.3822(3) 0.8138(3) 0.2640(2) 0.0605(11) Uani 1 1 d .
O4 O -0.0252(3) 0.8775(3) 0.4131(2) 0.0655(11) Uani 1 1 d .
O5 O 0.0005(3) 0.8995(2) 0.27808(18) 0.0560(10) Uani 1 1 d .
O6 O -0.1023(3) 0.7927(3) 0.3537(2) 0.0698(12) Uani 1 1 d .
C1 C 0.2551(5) 1.0239(5) 0.1489(3) 0.0578(17) Uani 1 1 d .
C2 C 0.3486(5) 1.0059(5) 0.1857(3) 0.0634(18) Uani 1 1 d .
H2A H 0.3933 1.0455 0.1572 0.076 Uiso 1 1 calc R
H2B H 0.3843 0.9485 0.1871 0.076 Uiso 1 1 calc R
C3 C 0.3225(5) 1.0143(4) 0.2638(3) 0.0575(16) Uani 1 1 d .
C4 C 0.3635(5) 1.0723(5) 0.2826(4) 0.0692(19) Uani 1 1 d .
H4 H 0.4070 1.1042 0.2473 0.083 Uiso 1 1 calc R
C5 C 0.3420(6) 1.0847(5) 0.3525(4) 0.076(2) Uani 1 1 d .
C6 C 0.2698(6) 1.0411(5) 0.4004(4) 0.074(2) Uani 1 1 d .
H6 H 0.2508 1.0501 0.4464 0.088 Uiso 1 1 calc R
C7 C 0.2246(5) 0.9849(4) 0.3836(3) 0.0553(16) Uani 1 1 d .
C8 C 0.1354(4) 0.9484(4) 0.4333(3) 0.0607(18) Uani 1 1 d .
H8A H 0.1391 0.8901 0.4325 0.073 Uiso 1 1 calc R
H8B H 0.1373 0.9477 0.4832 0.073 Uiso 1 1 calc R
C9 C 0.0379(5) 1.0024(5) 0.4076(3) 0.0598(17) Uani 1 1 d .
C10 C 0.0215(5) 1.0913(5) 0.3923(3) 0.0666(19) Uani 1 1 d .
H10 H 0.0698 1.1163 0.4018 0.080 Uiso 1 1 calc R
C11 C -0.0637(6) 1.1441(5) 0.3637(4) 0.0690(19) Uani 1 1 d .
C12 C -0.1332(6) 1.1039(5) 0.3500(3) 0.073(2) Uani 1 1 d .
H12 H -0.1901 1.1379 0.3297 0.087 Uiso 1 1 calc R
C13 C -0.1231(5) 1.0180(5) 0.3644(3) 0.0608(18) Uani 1 1 d .
C14 C -0.1984(5) 0.9784(5) 0.3440(3) 0.0673(19) Uani 1 1 d .
H14A H -0.2654 1.0119 0.3506 0.081 Uiso 1 1 calc R
H14B H -0.1994 0.9213 0.3767 0.081 Uiso 1 1 calc R
C15 C -0.1744(5) 0.9733(4) 0.2659(3) 0.0585(17) Uani 1 1 d .
C16 C -0.2481(5) 1.0100(4) 0.2190(3) 0.0624(18) Uani 1 1 d .
H16 H -0.3116 1.0344 0.2377 0.075 Uiso 1 1 calc R
C17 C -0.2309(5) 1.0117(5) 0.1454(3) 0.0640(18) Uani 1 1 d .
C18 C -0.1334(5) 0.9760(4) 0.1191(3) 0.0609(18) Uani 1 1 d .
H18 H -0.1191 0.9771 0.0700 0.073 Uiso 1 1 calc R
C19 C -0.0579(4) 0.9393(4) 0.1630(3) 0.0494(15) Uani 1 1 d .
C20 C 0.0500(4) 0.9113(4) 0.1316(3) 0.0545(16) Uani 1 1 d .
H20A H 0.0509 0.9031 0.0842 0.065 Uiso 1 1 calc R
H20B H 0.0784 0.8572 0.1636 0.065 Uiso 1 1 calc R
C21 C 0.1137(4) 0.9782(4) 0.1237(3) 0.0535(16) Uani 1 1 d .
C22 C 0.0794(5) 1.0633(5) 0.0844(3) 0.0629(18) Uani 1 1 d .
H22 H 0.0205 1.0760 0.0630 0.075 Uiso 1 1 calc R
C23 C 0.1319(6) 1.1290(5) 0.0769(3) 0.0688(19) Uani 1 1 d .
C24 C 0.2185(5) 1.1072(5) 0.1105(3) 0.0693(19) Uani 1 1 d .
H24 H 0.2537 1.1501 0.1072 0.083 Uiso 1 1 calc R
C25 C 0.2031(4) 0.9597(4) 0.1535(3) 0.0535(16) Uani 1 1 d .
C26 C 0.2569(5) 0.9675(4) 0.3166(3) 0.0552(16) Uani 1 1 d .
C28 C -0.0799(4) 0.9364(4) 0.2369(3) 0.0516(15) Uani 1 1 d .
C27 C -0.0367(5) 0.9668(4) 0.3943(3) 0.0610(18) Uani 1 1 d .
C29 C 0.4428(5) 0.7322(4) 0.2849(4) 0.0642(18) Uani 1 1 d .
C30 C 0.4772(5) 0.7037(5) 0.3534(4) 0.0656(18) Uani 1 1 d .
C31 C 0.5271(5) 0.6207(5) 0.3755(4) 0.078(2) Uani 1 1 d .
H31 H 0.5500 0.6012 0.4210 0.094 Uiso 1 1 calc R
C32 C 0.5443(6) 0.5654(5) 0.3331(5) 0.084(2) Uani 1 1 d .
C33 C 0.5179(5) 0.5971(5) 0.2645(5) 0.080(2) Uani 1 1 d .
H33 H 0.5326 0.5609 0.2348 0.096 Uiso 1 1 calc R
C34 C 0.4705(5) 0.6800(5) 0.2364(4) 0.079(2) Uani 1 1 d .
C35 C -0.1252(5) 0.7159(4) 0.4014(3) 0.0605(17) Uani 1 1 d .
C36 C -0.1474(5) 0.6543(5) 0.3750(4) 0.0663(19) Uani 1 1 d .
C37 C -0.1722(5) 0.5818(5) 0.4282(4) 0.0690(19) Uani 1 1 d .
H37 H -0.1887 0.5400 0.4125 0.083 Uiso 1 1 calc R
C38 C -0.1745(5) 0.5667(5) 0.5016(4) 0.0657(18) Uani 1 1 d .
C39 C -0.1513(6) 0.6284(5) 0.5247(4) 0.080(2) Uani 1 1 d .
H39 H -0.1516 0.6198 0.5744 0.096 Uiso 1 1 calc R
C40 C -0.1270(6) 0.7041(5) 0.4752(4) 0.076(2) Uani 1 1 d .
H40 H -0.1123 0.7461 0.4916 0.092 Uiso 1 1 calc R
C41 C 0.0959(8) 1.2185(6) 0.0325(5) 0.095(3) Uani 1 1 d .
C42 C 0.0968(18) 1.2791(8) 0.0668(8) 0.294(12) Uani 1 1 d .
H42A H 0.0993 1.3334 0.0310 0.441 Uiso 1 1 calc R
H42B H 0.1551 1.2628 0.0920 0.441 Uiso 1 1 calc R
H42C H 0.0366 1.2832 0.1012 0.441 Uiso 1 1 calc R
C43 C 0.0173(17) 1.2276(9) -0.0081(12) 0.303(14) Uani 1 1 d .
H43A H -0.0466 1.2335 0.0222 0.454 Uiso 1 1 calc R
H43B H 0.0258 1.1781 -0.0251 0.454 Uiso 1 1 calc R
H43C H 0.0192 1.2774 -0.0493 0.454 Uiso 1 1 calc R
C44 C 0.1687(18) 1.2425(11) -0.0353(9) 0.322(15) Uani 1 1 d .
H44A H 0.1328 1.2819 -0.0736 0.483 Uiso 1 1 calc R
H44B H 0.2016 1.1923 -0.0498 0.483 Uiso 1 1 calc R
H44C H 0.2185 1.2689 -0.0259 0.483 Uiso 1 1 calc R
C45 C 0.3914(7) 1.1418(7) 0.3746(6) 0.117(3) Uani 1 1 d D
C46 C 0.4958(13) 1.1311(11) 0.3549(9) 0.245(7) Uiso 1 1 d D
H46A H 0.5216 1.0730 0.3547 0.367 Uiso 1 1 calc R
H46B H 0.5264 1.1445 0.3895 0.367 Uiso 1 1 calc R
H46C H 0.5115 1.1685 0.3071 0.367 Uiso 1 1 calc R
C47 C 0.3602(14) 1.1385(12) 0.4575(10) 0.280(9) Uiso 1 1 d D
H47A H 0.4091 1.0976 0.4858 0.419 Uiso 1 1 calc R
H47B H 0.2949 1.1219 0.4740 0.419 Uiso 1 1 calc R
H47C H 0.3574 1.1938 0.4634 0.419 Uiso 1 1 calc R
C48 C 0.3355(18) 1.2327(14) 0.3507(13) 0.344(12) Uiso 1 1 d D
H48A H 0.3670 1.2696 0.3653 0.517 Uiso 1 1 calc R
H48B H 0.2663 1.2355 0.3733 0.517 Uiso 1 1 calc R
H48C H 0.3377 1.2506 0.2986 0.517 Uiso 1 1 calc R
C49 C -0.0747(7) 1.2399(6) 0.3463(5) 0.094(3) Uani 1 1 d .
C50 C -0.1595(19) 1.2853(9) 0.3111(19) 0.40(2) Uani 1 1 d .
H50A H -0.2011 1.3215 0.3391 0.596 Uiso 1 1 calc R
H50B H -0.1978 1.2457 0.3070 0.596 Uiso 1 1 calc R
H50C H -0.1374 1.3195 0.2632 0.596 Uiso 1 1 calc R
C51 C 0.0007(18) 1.2716(9) 0.2834(12) 0.339(16) Uani 1 1 d .
H51A H 0.0010 1.3306 0.2776 0.508 Uiso 1 1 calc R
H51B H -0.0167 1.2659 0.2398 0.508 Uiso 1 1 calc R
H51C H 0.0666 1.2388 0.2919 0.508 Uiso 1 1 calc R
C52 C -0.054(2) 1.2645(8) 0.4020(11) 0.354(18) Uani 1 1 d .
H52A H -0.0384 1.3210 0.3833 0.530 Uiso 1 1 calc R
H52B H 0.0019 1.2255 0.4232 0.530 Uiso 1 1 calc R
H52C H -0.1128 1.2644 0.4385 0.530 Uiso 1 1 calc R
C53 C -0.3100(5) 1.0498(6) 0.0951(4) 0.090(3) Uani 1 1 d .
C54 C -0.3394(12) 0.9869(11) 0.0714(12) 0.271(12) Uani 1 1 d .
H54A H -0.2825 0.9617 0.0430 0.407 Uiso 1 1 calc R
H54B H -0.3932 1.0134 0.0421 0.407 Uiso 1 1 calc R
H54C H -0.3622 0.9434 0.1132 0.407 Uiso 1 1 calc R
C55 C -0.4025(7) 1.1020(9) 0.1266(5) 0.155(5) Uani 1 1 d .
H55A H -0.4543 1.1169 0.0956 0.232 Uiso 1 1 calc R
H55B H -0.3851 1.1532 0.1298 0.232 Uiso 1 1 calc R
H55C H -0.4268 1.0692 0.1746 0.232 Uiso 1 1 calc R
C56 C -0.2695(8) 1.1110(11) 0.0246(6) 0.207(8) Uani 1 1 d .
H56A H -0.2007 1.0881 0.0095 0.310 Uiso 1 1 calc R
H56B H -0.2722 1.1653 0.0326 0.310 Uiso 1 1 calc R
H56C H -0.3101 1.1183 -0.0128 0.310 Uiso 1 1 calc R
C57 C 0.4660(7) 0.7607(5) 0.4036(4) 0.084(2) Uani 1 1 d .
C58 C 0.3562(7) 0.7715(6) 0.4421(4) 0.104(3) Uani 1 1 d .
H58A H 0.3104 0.7921 0.4061 0.156 Uiso 1 1 calc R
H58B H 0.3471 0.8116 0.4698 0.156 Uiso 1 1 calc R
H58C H 0.3427 0.7174 0.4742 0.156 Uiso 1 1 calc R
C59 C 0.4989(7) 0.8466(6) 0.3622(5) 0.101(3) Uani 1 1 d .
H59A H 0.5692 0.8372 0.3429 0.152 Uiso 1 1 calc R
H59B H 0.4886 0.8812 0.3950 0.152 Uiso 1 1 calc R
H59C H 0.4594 0.8752 0.3229 0.152 Uiso 1 1 calc R
C60 C 0.5337(8) 0.7182(6) 0.4663(5) 0.131(4) Uani 1 1 d .
H60A H 0.5158 0.6638 0.4939 0.196 Uiso 1 1 calc R
H60B H 0.5232 0.7543 0.4978 0.196 Uiso 1 1 calc R
H60C H 0.6035 0.7104 0.4455 0.196 Uiso 1 1 calc R
C61 C 0.4562(7) 0.7104(7) 0.1542(5) 0.101(3) Uani 1 1 d .
C62 C 0.5382(9) 0.6546(8) 0.1106(6) 0.169(6) Uani 1 1 d .
H62A H 0.5263 0.5968 0.1268 0.253 Uiso 1 1 calc R
H62B H 0.6045 0.6557 0.1194 0.253 Uiso 1 1 calc R
H62C H 0.5334 0.6776 0.0593 0.253 Uiso 1 1 calc R
C63 C 0.3530(8) 0.6962(6) 0.1472(5) 0.129(4) Uani 1 1 d .
H63A H 0.3432 0.6399 0.1764 0.193 Uiso 1 1 calc R
H63B H 0.3494 0.7020 0.0970 0.193 Uiso 1 1 calc R
H63C H 0.3012 0.7377 0.1639 0.193 Uiso 1 1 calc R
C64 C 0.4718(6) 0.8040(6) 0.1186(4) 0.102(3) Uani 1 1 d .
H64A H 0.4779 0.8166 0.0664 0.153 Uiso 1 1 calc R
H64B H 0.5323 0.8118 0.1319 0.153 Uiso 1 1 calc R
H64C H 0.4148 0.8417 0.1353 0.153 Uiso 1 1 calc R
C65 C 0.5934(7) 0.4719(5) 0.3600(6) 0.119(3) Uani 1 1 d .
H65A H 0.5477 0.4360 0.3599 0.179 Uiso 1 1 calc R
H65B H 0.6085 0.4603 0.4088 0.179 Uiso 1 1 calc R
H65C H 0.6548 0.4607 0.3284 0.179 Uiso 1 1 calc R
C66 C -0.1479(6) 0.6682(6) 0.2928(4) 0.084(2) Uani 1 1 d .
C67 C -0.1745(9) 0.5911(7) 0.2799(5) 0.137(4) Uani 1 1 d .
H67A H -0.2384 0.5800 0.3080 0.205 Uiso 1 1 calc R
H67B H -0.1230 0.5422 0.2946 0.205 Uiso 1 1 calc R
H67C H -0.1789 0.6024 0.2289 0.205 Uiso 1 1 calc R
C68 C -0.2277(7) 0.7455(7) 0.2624(5) 0.119(3) Uani 1 1 d .
H68A H -0.2235 0.7553 0.2106 0.179 Uiso 1 1 calc R
H68B H -0.2155 0.7951 0.2720 0.179 Uiso 1 1 calc R
H68C H -0.2939 0.7345 0.2855 0.179 Uiso 1 1 calc R
C69 C -0.0415(7) 0.6849(6) 0.2507(4) 0.105(3) Uani 1 1 d .
H69A H 0.0097 0.6390 0.2716 0.157 Uiso 1 1 calc R
H69B H -0.0294 0.7377 0.2544 0.157 Uiso 1 1 calc R
H69C H -0.0395 0.6884 0.2002 0.157 Uiso 1 1 calc R
C70 C -0.2019(6) 0.4856(5) 0.5569(4) 0.087(2) Uani 1 1 d .
C71 C -0.1389(14) 0.4535(10) 0.6178(8) 0.251(10) Uani 1 1 d .
H71A H -0.1715 0.4775 0.6570 0.377 Uiso 1 1 calc R
H71B H -0.0736 0.4700 0.6005 0.377 Uiso 1 1 calc R
H71C H -0.1309 0.3924 0.6350 0.377 Uiso 1 1 calc R
C72 C -0.166(2) 0.4082(8) 0.5255(9) 0.333(15) Uani 1 1 d .
H72A H -0.1513 0.3572 0.5645 0.499 Uiso 1 1 calc R
H72B H -0.1061 0.4166 0.4909 0.499 Uiso 1 1 calc R
H72C H -0.2183 0.4027 0.5016 0.499 Uiso 1 1 calc R
C73 C -0.3036(10) 0.4956(11) 0.5845(14) 0.44(2) Uani 1 1 d .
H73A H -0.3311 0.4482 0.5832 0.660 Uiso 1 1 calc R
H73B H -0.3387 0.5477 0.5554 0.660 Uiso 1 1 calc R
H73C H -0.3114 0.4978 0.6341 0.660 Uiso 1 1 calc R

loop_
_atom_site_aniso_label
_atom_site_aniso_U_11
_atom_site_aniso_U_22
_atom_site_aniso_U_33
_atom_site_aniso_U_23
_atom_site_aniso_U_13
_atom_site_aniso_U_12
P1 0.0523(10) 0.0703(11) 0.0553(10) -0.0254(9) -0.0061(8) -0.0046(8)
P2 0.0588(11) 0.0682(11) 0.0483(9) -0.0071(8) -0.0067(8) -0.0066(9)
O1 0.046(2) 0.077(3) 0.062(3) -0.031(2) -0.014(2) 0.003(2)
O2 0.052(2) 0.070(3) 0.050(2) -0.026(2) -0.0058(19) -0.009(2)
O3 0.049(2) 0.070(3) 0.062(3) -0.021(2) -0.013(2) 0.000(2)
O4 0.072(3) 0.073(3) 0.048(2) -0.014(2) -0.005(2) -0.012(2)
O5 0.048(2) 0.070(3) 0.042(2) -0.011(2) -0.0048(18) -0.004(2)
O6 0.065(3) 0.074(3) 0.062(3) -0.003(2) -0.010(2) -0.019(2)
C1 0.047(4) 0.088(5) 0.042(3) -0.022(4) 0.003(3) -0.020(4)
C2 0.051(4) 0.086(5) 0.061(4) -0.031(4) -0.001(3) -0.019(4)
C3 0.046(4) 0.074(4) 0.059(4) -0.032(4) -0.009(3) -0.004(3)
C4 0.054(4) 0.084(5) 0.076(5) -0.034(4) -0.009(4) -0.008(4)
C5 0.070(5) 0.087(5) 0.090(6) -0.049(5) -0.021(4) -0.007(4)
C6 0.069(5) 0.100(6) 0.063(5) -0.044(4) -0.013(4) -0.002(4)
C7 0.052(4) 0.062(4) 0.051(4) -0.022(3) -0.010(3) 0.003(3)
C8 0.056(4) 0.076(5) 0.048(4) -0.026(3) -0.011(3) 0.010(3)
C9 0.058(4) 0.084(5) 0.037(3) -0.027(3) -0.001(3) -0.005(4)
C10 0.071(5) 0.077(5) 0.049(4) -0.027(4) -0.002(3) 0.002(4)
C11 0.076(5) 0.075(5) 0.049(4) -0.025(4) -0.001(4) 0.004(4)
C12 0.068(5) 0.091(6) 0.045(4) -0.021(4) -0.009(3) 0.019(4)
C13 0.056(4) 0.082(5) 0.034(3) -0.015(3) 0.000(3) 0.003(4)
C14 0.048(4) 0.097(5) 0.048(4) -0.020(4) 0.003(3) -0.003(4)
C15 0.050(4) 0.076(4) 0.042(3) -0.011(3) 0.002(3) -0.013(3)
C16 0.040(4) 0.088(5) 0.052(4) -0.021(4) 0.005(3) -0.003(3)
C17 0.035(4) 0.095(5) 0.059(4) -0.018(4) -0.009(3) -0.008(3)
C18 0.049(4) 0.095(5) 0.035(3) -0.014(3) 0.001(3) -0.018(4)
C19 0.041(4) 0.068(4) 0.038(3) -0.014(3) 0.003(3) -0.016(3)
C20 0.042(4) 0.075(4) 0.045(3) -0.020(3) -0.002(3) -0.008(3)
C21 0.039(4) 0.081(5) 0.037(3) -0.016(3) 0.000(3) -0.010(3)
C22 0.048(4) 0.093(5) 0.046(4) -0.013(4) -0.005(3) -0.017(4)
C23 0.064(5) 0.088(5) 0.051(4) -0.012(4) -0.006(4) -0.018(4)
C24 0.075(5) 0.086(5) 0.051(4) -0.017(4) 0.000(4) -0.032(4)
C25 0.040(4) 0.080(5) 0.040(3) -0.024(3) 0.002(3) -0.006(3)
C26 0.047(4) 0.065(4) 0.053(4) -0.022(3) -0.011(3) 0.004(3)
C28 0.040(4) 0.061(4) 0.050(4) -0.010(3) -0.005(3) -0.010(3)
C27 0.060(4) 0.078(5) 0.036(3) -0.015(3) 0.003(3) -0.002(4)
C29 0.055(4) 0.069(5) 0.073(5) -0.031(4) -0.009(4) -0.005(3)
C30 0.054(4) 0.073(5) 0.073(5) -0.029(4) -0.017(4) 0.001(4)
C31 0.066(5) 0.080(6) 0.087(5) -0.019(5) -0.027(4) -0.003(4)
C32 0.063(5) 0.073(5) 0.110(7) -0.021(5) -0.014(5) -0.002(4)
C33 0.063(5) 0.081(6) 0.099(6) -0.040(5) -0.010(4) 0.004(4)
C34 0.058(5) 0.090(6) 0.084(5) -0.029(5) -0.015(4) 0.005(4)
C35 0.059(4) 0.058(4) 0.055(4) -0.006(3) -0.006(3) -0.007(3)
C36 0.056(4) 0.083(5) 0.057(4) -0.015(4) -0.004(3) -0.018(4)
C37 0.070(5) 0.069(5) 0.070(5) -0.017(4) -0.014(4) -0.017(4)
C38 0.056(4) 0.065(5) 0.066(5) -0.007(4) -0.004(3) -0.010(3)
C39 0.096(6) 0.086(6) 0.051(4) -0.010(4) -0.004(4) -0.017(5)
C40 0.098(6) 0.072(5) 0.059(4) -0.014(4) -0.007(4) -0.023(4)
C41 0.128(8) 0.078(6) 0.077(6) -0.004(5) -0.035(5) -0.023(5)
C42 0.61(4) 0.088(9) 0.185(14) -0.032(9) -0.22(2) 0.075(14)
C43 0.38(3) 0.119(11) 0.42(3) 0.088(13) -0.31(3) -0.066(14)
C44 0.41(3) 0.196(17) 0.164(15) 0.076(13) 0.078(17) 0.075(18)
C45 0.088(7) 0.155(9) 0.139(8) -0.095(7) 0.002(6) -0.024(6)
C49 0.111(7) 0.080(6) 0.074(5) -0.021(5) -0.012(5) 0.017(5)
C50 0.36(3) 0.084(10) 0.82(6) -0.098(19) -0.40(4) 0.059(14)
C51 0.42(3) 0.092(11) 0.37(3) -0.023(14) 0.20(2) -0.041(14)
C52 0.80(6) 0.076(9) 0.24(2) -0.059(11) -0.25(3) -0.022(17)
C53 0.047(5) 0.155(8) 0.065(5) -0.038(5) -0.011(4) 0.004(5)
C54 0.212(16) 0.241(18) 0.48(3) -0.22(2) -0.26(2) 0.076(14)
C55 0.077(7) 0.266(14) 0.107(8) -0.055(8) -0.046(6) 0.031(8)
C56 0.089(8) 0.34(2) 0.098(8) 0.030(10) -0.018(6) 0.031(10)
C57 0.094(6) 0.085(6) 0.075(5) -0.025(4) -0.041(5) 0.011(5)
C58 0.125(8) 0.111(7) 0.066(5) -0.025(5) -0.016(5) 0.002(6)
C59 0.103(7) 0.094(6) 0.119(7) -0.031(6) -0.052(6) -0.009(5)
C60 0.172(10) 0.114(8) 0.122(8) -0.033(6) -0.095(7) 0.010(7)
C61 0.103(7) 0.116(8) 0.091(6) -0.059(6) -0.021(5) 0.017(6)
C62 0.199(12) 0.161(11) 0.112(8) -0.076(8) -0.016(8) 0.087(9)
C63 0.162(10) 0.125(8) 0.128(8) -0.049(7) -0.076(7) -0.015(7)
C64 0.089(6) 0.130(8) 0.072(5) -0.026(5) -0.006(4) 0.007(5)
C65 0.120(8) 0.073(6) 0.152(9) -0.020(6) -0.038(7) 0.007(5)
C66 0.094(6) 0.107(6) 0.057(4) -0.018(4) -0.010(4) -0.035(5)
C67 0.196(12) 0.171(10) 0.079(6) -0.040(7) -0.022(7) -0.092(9)
C68 0.092(7) 0.167(10) 0.091(6) -0.012(6) -0.039(5) -0.021(6)
C69 0.115(7) 0.136(8) 0.059(5) -0.030(5) 0.006(5) -0.027(6)
C70 0.081(6) 0.072(5) 0.088(6) 0.008(4) -0.017(5) -0.012(4)
C71 0.32(2) 0.202(15) 0.209(15) 0.124(13) -0.175(16) -0.148(15)
C72 0.66(5) 0.085(10) 0.190(16) 0.006(10) 0.04(2) -0.079(17)
C73 0.097(10) 0.232(17) 0.62(4) 0.30(2) 0.093(15) 0.008(10)

loop_
_atom_type_symbol
_atom_type_description
_atom_type_scat_dispersion_real
_atom_type_scat_dispersion_imag
_atom_type_scat_source
C C 0.0033 0.0016 'International Tables Vol C Tables 4.2.6.8 and 6.1.1.4'
H H 0.0000 0.0000 'International Tables Vol C Tables 4.2.6.8 and 6.1.1.4'
O O 0.0106 0.0060 'International Tables Vol C Tables 4.2.6.8 and 6.1.1.4'
P P 0.1023 0.0942 'International Tables Vol C Tables 4.2.6.8 and 6.1.1.4'

loop_
_geom_angle_atom_site_label_1
_geom_angle_atom_site_label_2
_geom_angle_atom_site_label_3
_geom_angle
O2 P1 O1 98.74(19)
O2 P1 O3 103.61(19)
O1 P1 O3 100.72(18)
O5 P2 O4 100.22(19)
O5 P2 O6 97.48(19)
O4 P2 O6 103.5(2)
C25 O1 P1 129.7(3)
C26 O2 P1 136.9(3)
C29 O3 P1 121.3(3)
C27 O4 P2 123.9(2)
C28 O5 P2 128.6(3)
C35 O6 P2 120.2(3)
C25 C1 C24 118.8(6)
C25 C1 C2 121.8(6)
C24 C1 C2 119.5(6)
C1 C2 C3 111.9(5)
C1 C2 H2A 109.2
C3 C2 H2A 109.2
C1 C2 H2B 109.2
C3 C2 H2B 109.2
H2A C2 H2B 107.9
C26 C3 C4 118.2(6)
C26 C3 C2 122.4(6)
C4 C3 C2 119.4(6)
C3 C4 C5 122.8(7)
C3 C4 H4 118.6
C5 C4 H4 118.6
C6 C5 C4 115.8(7)
C6 C5 C45 121.1(7)
C4 C5 C45 123.0(8)
C7 C6 C5 123.4(6)
C7 C6 H6 118.3
C5 C6 H6 118.3
C6 C7 C26 118.5(6)
C6 C7 C8 121.4(6)
C26 C7 C8 119.8(6)
C9 C8 C7 109.4(5)
C9 C8 H8A 109.8
C7 C8 H8A 109.8
C9 C8 H8B 109.8
C7 C8 H8B 109.8
H8A C8 H8B 108.2
C27 C9 C10 117.0(6)
C27 C9 C8 121.8(6)
C10 C9 C8 121.1(6)
C11 C10 C9 123.2(7)
C11 C10 H10 118.4
C9 C10 H10 118.4
C12 C11 C10 116.3(7)
C12 C11 C49 123.5(7)
C10 C11 C49 120.2(8)
C13 C12 C11 123.8(7)
C13 C12 H12 118.1
C11 C12 H12 118.1
C12 C13 C27 118.1(7)
C12 C13 C14 121.2(7)
C27 C13 C14 120.5(7)
C13 C14 C15 113.0(5)
C13 C14 H14A 109.0
C15 C14 H14A 109.0
C13 C14 H14B 109.0
C15 C14 H14B 109.0
H14A C14 H14B 107.8
C16 C15 C28 117.5(5)
C16 C15 C14 119.3(6)
C28 C15 C14 123.2(6)
C15 C16 C17 123.1(6)
C15 C16 H16 118.5
C17 C16 H16 118.5
C16 C17 C18 116.5(6)
C16 C17 C53 123.3(6)
C18 C17 C53 120.2(6)
C19 C18 C17 122.6(5)
C19 C18 H18 118.7
C17 C18 H18 118.7
C18 C19 C28 118.6(5)
C18 C19 C20 121.6(5)
C28 C19 C20 119.4(5)
C19 C20 C21 110.2(5)
C19 C20 H20A 109.6
C21 C20 H20A 109.6
C19 C20 H20B 109.6
C21 C20 H20B 109.6
H20A C20 H20B 108.1
C25 C21 C22 118.7(6)
C25 C21 C20 123.1(6)
C22 C21 C20 118.2(5)
C23 C22 C21 121.5(6)
C23 C22 H22 119.2
C21 C22 H22 119.2
C24 C23 C22 117.1(7)
C24 C23 C41 122.4(7)
C22 C23 C41 120.5(7)
C1 C24 C23 122.8(7)
C1 C24 H24 118.6
C23 C24 H24 118.6
O1 C25 C21 117.9(5)
O1 C25 C1 121.1(5)
C21 C25 C1 121.0(6)
O2 C26 C3 122.5(5)
O2 C26 C7 116.8(5)
C3 C26 C7 120.6(6)
C19 C28 C15 121.5(5)
C19 C28 O5 115.7(5)
C15 C28 O5 122.6(5)
C9 C27 O4 118.4(6)
C9 C27 C13 121.5(7)
O4 C27 C13 120.1(6)
C30 C29 O3 119.4(6)
C30 C29 C34 120.1(6)
O3 C29 C34 120.5(6)
C31 C30 C29 118.2(7)
C31 C30 C57 118.2(7)
C29 C30 C57 123.6(6)
C30 C31 C32 122.5(7)
C30 C31 H31 118.7
C32 C31 H31 118.7
C33 C32 C31 117.7(7)
C33 C32 C65 120.1(9)
C31 C32 C65 122.2(9)
C32 C33 C34 124.0(8)
C32 C33 H33 118.0
C34 C33 H33 118.0
C33 C34 C29 116.7(7)
C33 C34 C61 118.2(8)
C29 C34 C61 125.1(7)
C40 C35 C36 121.8(6)
C40 C35 O6 117.6(6)
C36 C35 O6 120.5(5)
C37 C36 C35 115.1(6)
C37 C36 C66 122.9(7)
C35 C36 C66 122.0(6)
C38 C37 C36 125.4(7)
C38 C37 H37 117.3
C36 C37 H37 117.3
C39 C38 C37 117.3(6)
C39 C38 C70 119.9(7)
C37 C38 C70 122.8(7)
C38 C39 C40 121.2(7)
C38 C39 H39 119.4
C40 C39 H39 119.4
C35 C40 C39 119.1(7)
C35 C40 H40 120.4
C39 C40 H40 120.4
C42 C41 C43 120.5(14)
C42 C41 C23 112.9(8)
C43 C41 C23 115.4(9)
C42 C41 C44 102.3(14)
C43 C41 C44 91.9(13)
C23 C41 C44 110.1(10)
C41 C42 H42A 109.5
C41 C42 H42B 109.5
H42A C42 H42B 109.5
C41 C42 H42C 109.5
H42A C42 H42C 109.5
H42B C42 H42C 109.5
C41 C43 H43A 109.5
C41 C43 H43B 109.5
H43A C43 H43B 109.5
C41 C43 H43C 109.5
H43A C43 H43C 109.5
H43B C43 H43C 109.5
C41 C44 H44A 109.5
C41 C44 H44B 109.5
H44A C44 H44B 109.5
C41 C44 H44C 109.5
H44A C44 H44C 109.5
H44B C44 H44C 109.5
C46 C45 C5 113.9(10)
C46 C45 C48 115.3(14)
C5 C45 C48 109.3(12)
C46 C45 C47 112.2(12)
C5 C45 C47 112.6(10)
C48 C45 C47 91.6(12)
C45 C46 H46A 109.5
C45 C46 H46B 109.5
H46A C46 H46B 109.5
C45 C46 H46C 109.5
H46A C46 H46C 109.5
H46B C46 H46C 109.5
C45 C47 H47A 109.5
C45 C47 H47B 109.5
H47A C47 H47B 109.5
C45 C47 H47C 109.5
H47A C47 H47C 109.5
H47B C47 H47C 109.5
C45 C48 H48A 109.5
C45 C48 H48B 109.5
H48A C48 H48B 109.5
C45 C48 H48C 109.5
H48A C48 H48C 109.5
H48B C48 H48C 109.5
C52 C49 C50 118.5(16)
C52 C49 C11 112.4(9)
C50 C49 C11 113.8(10)
C52 C49 C51 104.9(16)
C50 C49 C51 95.1(16)
C11 C49 C51 109.9(8)
C49 C50 H50A 109.5
C49 C50 H50B 109.5
H50A C50 H50B 109.5
C49 C50 H50C 109.5
H50A C50 H50C 109.5
H50B C50 H50C 109.5
C49 C51 H51A 109.5
C49 C51 H51B 109.5
H51A C51 H51B 109.5
C49 C51 H51C 109.5
H51A C51 H51C 109.5
H51B C51 H51C 109.5
C49 C52 H52A 109.5
C49 C52 H52B 109.5
H52A C52 H52B 109.5
C49 C52 H52C 109.5
H52A C52 H52C 109.5
H52B C52 H52C 109.5
C54 C53 C17 112.3(9)
C54 C53 C55 109.9(10)
C17 C53 C55 113.6(7)
C54 C53 C56 104.1(11)
C17 C53 C56 111.1(7)
C55 C53 C56 105.2(9)
C53 C54 H54A 109.5
C53 C54 H54B 109.5
H54A C54 H54B 109.5
C53 C54 H54C 109.5
H54A C54 H54C 109.5
H54B C54 H54C 109.5
C53 C55 H55A 109.5
C53 C55 H55B 109.5
H55A C55 H55B 109.5
C53 C55 H55C 109.5
H55A C55 H55C 109.5
H55B C55 H55C 109.5
C53 C56 H56A 109.5
C53 C56 H56B 109.5
H56A C56 H56B 109.5
C53 C56 H56C 109.5
H56A C56 H56C 109.5
H56B C56 H56C 109.5
C30 C57 C59 111.9(7)
C30 C57 C58 109.2(7)
C59 C57 C58 112.2(7)
C30 C57 C60 111.4(7)
C59 C57 C60 106.4(7)
C58 C57 C60 105.6(7)
C57 C58 H58A 109.5
C57 C58 H58B 109.5
H58A C58 H58B 109.5
C57 C58 H58C 109.5
H58A C58 H58C 109.5
H58B C58 H58C 109.5
C57 C59 H59A 109.5
C57 C59 H59B 109.5
H59A C59 H59B 109.5
C57 C59 H59C 109.5
H59A C59 H59C 109.5
H59B C59 H59C 109.5
C57 C60 H60A 109.5
C57 C60 H60B 109.5
H60A C60 H60B 109.5
C57 C60 H60C 109.5
H60A C60 H60C 109.5
H60B C60 H60C 109.5
C63 C61 C64 112.9(8)
C63 C61 C34 108.7(8)
C64 C61 C34 111.6(7)
C63 C61 C62 107.1(9)
C64 C61 C62 106.3(8)
C34 C61 C62 110.1(7)
C61 C62 H62A 109.5
C61 C62 H62B 109.5
H62A C62 H62B 109.5
C61 C62 H62C 109.5
H62A C62 H62C 109.5
H62B C62 H62C 109.5
C61 C63 H63A 109.5
C61 C63 H63B 109.5
H63A C63 H63B 109.5
C61 C63 H63C 109.5
H63A C63 H63C 109.5
H63B C63 H63C 109.5
C61 C64 H64A 109.5
C61 C64 H64B 109.5
H64A C64 H64B 109.5
C61 C64 H64C 109.5
H64A C64 H64C 109.5
H64B C64 H64C 109.5
C32 C65 H65A 109.5
C32 C65 H65B 109.5
H65A C65 H65B 109.5
C32 C65 H65C 109.5
H65A C65 H65C 109.5
H65B C65 H65C 109.5
C67 C66 C68 107.1(8)
C67 C66 C36 110.6(7)
C68 C66 C36 110.9(7)
C67 C66 C69 110.4(8)
C68 C66 C69 108.6(7)
C36 C66 C69 109.2(6)
C66 C67 H67A 109.5
C66 C67 H67B 109.5
H67A C67 H67B 109.5
C66 C67 H67C 109.5
H67A C67 H67C 109.5
H67B C67 H67C 109.5
C66 C68 H68A 109.5
C66 C68 H68B 109.5
H68A C68 H68B 109.5
C66 C68 H68C 109.5
H68A C68 H68C 109.5
H68B C68 H68C 109.5
C66 C69 H69A 109.5
C66 C69 H69B 109.5
H69A C69 H69B 109.5
C66 C69 H69C 109.5
H69A C69 H69C 109.5
H69B C69 H69C 109.5
C73 C70 C71 110.2(14)
C73 C70 C38 111.8(7)
C71 C70 C38 112.7(8)
C73 C70 C72 113.2(15)
C71 C70 C72 96.9(11)
C38 C70 C72 111.2(8)
C70 C71 H71A 109.5
C70 C71 H71B 109.5
H71A C71 H71B 109.5
C70 C71 H71C 109.5
H71A C71 H71C 109.5
H71B C71 H71C 109.5
C70 C72 H72A 109.5
C70 C72 H72B 109.5
H72A C72 H72B 109.5
C70 C72 H72C 109.5
H72A C72 H72C 109.5
H72B C72 H72C 109.5
C70 C73 H73A 109.5
C70 C73 H73B 109.5
H73A C73 H73B 109.5
C70 C73 H73C 109.5
H73A C73 H73C 109.5
H73B C73 H73C 109.5

loop_
_geom_bond_atom_site_label_1
_geom_bond_atom_site_label_2
_geom_bond_distance
P1 O2 1.619(4)
P1 O1 1.637(4)
P1 O3 1.649(4)
P2 O5 1.621(4)
P2 O4 1.634(4)
P2 O6 1.641(4)
O1 C25 1.382(6)
O2 C26 1.381(6)
O3 C29 1.413(7)
O4 C27 1.403(7)
O5 C28 1.400(6)
O6 C35 1.390(6)
C1 C25 1.386(9)
C1 C24 1.391(9)
C1 C2 1.512(8)
C2 C3 1.534(8)
C2 H2A 0.9700
C2 H2B 0.9700
C3 C26 1.389(9)
C3 C4 1.390(9)
C4 C5 1.404(9)
C4 H4 0.9300
C5 C6 1.385(10)
C5 C45 1.488(11)
C6 C7 1.379(9)
C6 H6 0.9300
C7 C26 1.390(8)
C7 C8 1.519(9)
C8 C9 1.511(9)
C8 H8A 0.9700
C8 H8B 0.9700
C9 C27 1.392(9)
C9 C10 1.397(9)
C10 C11 1.390(9)
C10 H10 0.9300
C11 C12 1.387(10)
C11 C49 1.510(11)
C12 C13 1.358(10)
C12 H12 0.9300
C13 C27 1.404(9)
C13 C14 1.510(9)
C14 C15 1.513(8)
C14 H14A 0.9700
C14 H14B 0.9700
C15 C16 1.399(8)
C15 C28 1.397(8)
C16 C17 1.397(8)
C16 H16 0.9300
C17 C18 1.404(8)
C17 C53 1.496(9)
C18 C19 1.379(8)
C18 H18 0.9300
C19 C28 1.396(8)
C19 C20 1.515(8)
C20 C21 1.522(8)
C20 H20A 0.9700
C20 H20B 0.9700
C21 C25 1.385(8)
C21 C22 1.412(9)
C22 C23 1.400(9)
C22 H22 0.9300
C23 C24 1.384(9)
C23 C41 1.503(11)
C24 H24 0.9300
C29 C30 1.402(9)
C29 C34 1.423(9)
C30 C31 1.379(9)
C30 C57 1.532(10)
C31 C32 1.377(10)
C31 H31 0.9300
C32 C33 1.358(10)
C32 C65 1.527(11)
C33 C34 1.380(10)
C33 H33 0.9300
C34 C61 1.555(11)
C35 C40 1.379(9)
C35 C36 1.396(9)
C36 C37 1.385(9)
C36 C66 1.542(9)
C37 C38 1.365(9)
C37 H37 0.9300
C38 C39 1.363(10)
C38 C70 1.516(10)
C39 C40 1.395(9)
C39 H39 0.9300
C40 H40 0.9300
C41 C42 1.379(14)
C41 C43 1.408(14)
C41 C44 1.494(17)
C42 H42A 0.9600
C42 H42B 0.9600
C42 H42C 0.9600
C43 H43A 0.9600
C43 H43B 0.9600
C43 H43C 0.9600
C44 H44A 0.9600
C44 H44B 0.9600
C44 H44C 0.9600
C45 C46 1.391(16)
C45 C48 1.51(2)
C45 C47 1.572(17)
C46 H46A 0.9600
C46 H46B 0.9600
C46 H46C 0.9600
C47 H47A 0.9600
C47 H47B 0.9600
C47 H47C 0.9600
C48 H48A 0.9600
C48 H48B 0.9600
C48 H48C 0.9600
C49 C52 1.365(15)
C49 C50 1.407(16)
C49 C51 1.480(16)
C50 H50A 0.9600
C50 H50B 0.9600
C50 H50C 0.9600
C51 H51A 0.9600
C51 H51B 0.9600
C51 H51C 0.9600
C52 H52A 0.9600
C52 H52B 0.9600
C52 H52C 0.9600
C53 C54 1.431(14)
C53 C55 1.511(12)
C53 C56 1.522(13)
C54 H54A 0.9600
C54 H54B 0.9600
C54 H54C 0.9600
C55 H55A 0.9600
C55 H55B 0.9600
C55 H55C 0.9600
C56 H56A 0.9600
C56 H56B 0.9600
C56 H56C 0.9600
C57 C59 1.529(11)
C57 C58 1.542(11)
C57 C60 1.564(10)
C58 H58A 0.9600
C58 H58B 0.9600
C58 H58C 0.9600
C59 H59A 0.9600
C59 H59B 0.9600
C59 H59C 0.9600
C60 H60A 0.9600
C60 H60B 0.9600
C60 H60C 0.9600
C61 C63 1.520(12)
C61 C64 1.547(12)
C61 C62 1.583(11)
C62 H62A 0.9600
C62 H62B 0.9600
C62 H62C 0.9600
C63 H63A 0.9600
C63 H63B 0.9600
C63 H63C 0.9600
C64 H64A 0.9600
C64 H64B 0.9600
C64 H64C 0.9600
C65 H65A 0.9600
C65 H65B 0.9600
C65 H65C 0.9600
C66 C67 1.520(12)
C66 C68 1.535(12)
C66 C69 1.564(11)
C67 H67A 0.9600
C67 H67B 0.9600
C67 H67C 0.9600
C68 H68A 0.9600
C68 H68B 0.9600
C68 H68C 0.9600
C69 H69A 0.9600
C69 H69B 0.9600
C69 H69C 0.9600
C70 C73 1.383(14)
C70 C71 1.490(13)
C70 C72 1.546(16)
C71 H71A 0.9600
C71 H71B 0.9600
C71 H71C 0.9600
C72 H72A 0.9600
C72 H72B 0.9600
C72 H72C 0.9600
C73 H73A 0.9600
C73 H73B 0.9600
C73 H73C 0.9600

loop_
_geom_torsion_atom_site_label_1
_geom_torsion_atom_site_label_2
_geom_torsion_atom_site_label_3
_geom_torsion_atom_site_label_4
_geom_torsion
O2 P1 O1 C25 0.3(4)
O3 P1 O1 C25 -105.4(3)
O1 P1 O2 C26 -90.5(4)
O3 P1 O2 C26 12.9(4)
O2 P1 O3 C29 136.4(3)
O1 P1 O3 C29 -121.8(3)
O5 P2 O4 C27 -6.1(4)
O6 P2 O4 C27 -106.4(3)
O4 P2 O5 C28 -94.4(3)
O6 P2 O5 C28 10.9(4)
O5 P2 O6 C35 167.4(3)
O4 P2 O6 C35 -90.1(3)
C25 C1 C2 C3 -90.0(7)
C24 C1 C2 C3 88.7(7)
C1 C2 C3 C26 56.7(9)
C1 C2 C3 C4 -121.6(7)
C26 C3 C4 C5 0.6(10)
C2 C3 C4 C5 178.9(6)
C3 C4 C5 C6 -5.6(11)
C3 C4 C5 C45 175.3(8)
C4 C5 C6 C7 3.4(11)
C45 C5 C6 C7 -177.4(8)
C5 C6 C7 C26 3.6(10)
C5 C6 C7 C8 -171.0(6)
C6 C7 C8 C9 94.3(7)
C26 C7 C8 C9 -80.2(7)
C7 C8 C9 C27 127.5(6)
C7 C8 C9 C10 -48.9(7)
C27 C9 C10 C11 -1.2(9)
C8 C9 C10 C11 175.4(6)
C9 C10 C11 C12 -0.6(9)
C9 C10 C11 C49 -178.0(6)
C10 C11 C12 C13 1.6(10)
C49 C11 C12 C13 178.9(6)
C11 C12 C13 C27 -0.7(10)
C11 C12 C13 C14 -176.3(6)
C12 C13 C14 C15 85.4(8)
C27 C13 C14 C15 -90.0(7)
C13 C14 C15 C16 -124.8(7)
C13 C14 C15 C28 52.5(9)
C28 C15 C16 C17 -0.5(10)
C14 C15 C16 C17 177.0(6)
C15 C16 C17 C18 -1.5(10)
C15 C16 C17 C53 179.1(7)
C16 C17 C18 C19 1.2(10)
C53 C17 C18 C19 -179.4(7)
C17 C18 C19 C28 1.1(10)
C17 C18 C19 C20 -172.2(6)
C18 C19 C20 C21 99.6(7)
C28 C19 C20 C21 -73.6(7)
C19 C20 C21 C25 125.9(6)
C19 C20 C21 C22 -53.6(7)
C25 C21 C22 C23 -1.8(9)
C20 C21 C22 C23 177.7(5)
C21 C22 C23 C24 -0.7(9)
C21 C22 C23 C41 177.8(7)
C25 C1 C24 C23 0.4(9)
C2 C1 C24 C23 -178.3(6)
C22 C23 C24 C1 1.5(10)
C41 C23 C24 C1 -177.0(7)
P1 O1 C25 C21 -116.5(4)
P1 O1 C25 C1 66.5(6)
C22 C21 C25 O1 -173.3(5)
C20 C21 C25 O1 7.1(8)
C22 C21 C25 C1 3.7(8)
C20 C21 C25 C1 -175.8(5)
C24 C1 C25 O1 173.9(5)
C2 C1 C25 O1 -7.4(8)
C24 C1 C25 C21 -3.1(9)
C2 C1 C25 C21 175.6(5)
P1 O2 C26 C3 46.0(7)
P1 O2 C26 C7 -137.0(4)
C4 C3 C26 O2 -176.3(5)
C2 C3 C26 O2 5.4(9)
C4 C3 C26 C7 6.9(9)
C2 C3 C26 C7 -171.4(6)
C6 C7 C26 O2 174.1(5)
C8 C7 C26 O2 -11.2(8)
C6 C7 C26 C3 -8.9(9)
C8 C7 C26 C3 165.8(6)
C18 C19 C28 C15 -3.2(9)
C20 C19 C28 C15 170.2(6)
C18 C19 C28 O5 -179.1(5)
C20 C19 C28 O5 -5.7(8)
C16 C15 C28 C19 2.9(9)
C14 C15 C28 C19 -174.5(6)
C16 C15 C28 O5 178.5(5)
C14 C15 C28 O5 1.1(9)
P2 O5 C28 C19 -126.7(4)
P2 O5 C28 C15 57.4(7)
C10 C9 C27 O4 -176.3(5)
C8 C9 C27 O4 7.1(8)
C10 C9 C27 C13 2.1(9)
C8 C9 C27 C13 -174.4(5)
P2 O4 C27 C9 -107.1(5)
P2 O4 C27 C13 74.4(6)
C12 C13 C27 C9 -1.2(9)
C14 C13 C27 C9 174.3(5)
C12 C13 C27 O4 177.2(5)
C14 C13 C27 O4 -7.2(8)
P1 O3 C29 C30 -100.2(6)
P1 O3 C29 C34 81.1(6)
O3 C29 C30 C31 173.3(6)
C34 C29 C30 C31 -8.0(10)
O3 C29 C30 C57 -9.1(10)
C34 C29 C30 C57 169.6(7)
C29 C30 C31 C32 0.2(11)
C57 C30 C31 C32 -177.5(7)
C30 C31 C32 C33 5.4(12)
C30 C31 C32 C65 -175.9(7)
C31 C32 C33 C34 -3.3(12)
C65 C32 C33 C34 178.0(8)
C32 C33 C34 C29 -4.1(11)
C32 C33 C34 C61 172.9(8)
C30 C29 C34 C33 9.8(10)
O3 C29 C34 C33 -171.5(6)
C30 C29 C34 C61 -167.0(7)
O3 C29 C34 C61 11.7(11)
P2 O6 C35 C40 57.0(7)
P2 O6 C35 C36 -124.3(5)
C40 C35 C36 C37 0.7(10)
O6 C35 C36 C37 -177.9(5)
C40 C35 C36 C66 178.5(7)
O6 C35 C36 C66 -0.2(10)
C35 C36 C37 C38 -1.3(11)
C66 C36 C37 C38 -179.0(7)
C36 C37 C38 C39 0.7(11)
C36 C37 C38 C70 -179.7(7)
C37 C38 C39 C40 0.5(11)
C70 C38 C39 C40 -179.2(7)
C36 C35 C40 C39 0.3(11)
O6 C35 C40 C39 179.0(6)
C38 C39 C40 C35 -0.9(11)
C24 C23 C41 C42 -46.4(15)
C22 C23 C41 C42 135.2(13)
C24 C23 C41 C43 169.5(14)
C22 C23 C41 C43 -8.9(17)
C24 C23 C41 C44 67.2(15)
C22 C23 C41 C44 -111.2(14)
C6 C5 C45 C46 134.7(11)
C4 C5 C45 C46 -46.3(14)
C6 C5 C45 C48 -94.7(14)
C4 C5 C45 C48 84.3(13)
C6 C5 C45 C47 5.6(14)
C4 C5 C45 C47 -175.4(10)
C12 C11 C49 C52 135.1(16)
C10 C11 C49 C52 -47.7(17)
C12 C11 C49 C50 -3(2)
C10 C11 C49 C50 174.1(18)
C12 C11 C49 C51 -108.4(15)
C10 C11 C49 C51 68.8(15)
C16 C17 C53 C54 -113.6(12)
C18 C17 C53 C54 67.0(13)
C16 C17 C53 C55 11.9(13)
C18 C17 C53 C55 -167.5(8)
C16 C17 C53 C56 130.3(10)
C18 C17 C53 C56 -49.1(12)
C31 C30 C57 C59 130.2(7)
C29 C30 C57 C59 -47.3(10)
C31 C30 C57 C58 -105.0(7)
C29 C30 C57 C58 77.5(9)
C31 C30 C57 C60 11.3(11)
C29 C30 C57 C60 -166.2(8)
C33 C34 C61 C63 92.9(9)
C29 C34 C61 C63 -90.3(10)
C33 C34 C61 C64 -142.0(7)
C29 C34 C61 C64 34.8(11)
C33 C34 C61 C62 -24.2(12)
C29 C34 C61 C62 152.6(9)
C37 C36 C66 C67 -2.4(11)
C35 C36 C66 C67 -180.0(8)
C37 C36 C66 C68 116.2(8)
C35 C36 C66 C68 -61.3(9)
C37 C36 C66 C69 -124.1(8)
C35 C36 C66 C69 58.3(10)
C39 C38 C70 C73 85.4(17)
C37 C38 C70 C73 -94.3(17)
C39 C38 C70 C71 -39.4(14)
C37 C38 C70 C71 140.9(12)
C39 C38 C70 C72 -147.0(12)
C37 C38 C70 C72 33.4(14)

loop_
_platon_squeeze_void_nr
_platon_squeeze_void_average_x
_platon_squeeze_void_average_y
_platon_squeeze_void_average_z
_platon_squeeze_void_volume
_platon_squeeze_void_count_electrons
_platon_squeeze_void_content
1 0.000 0.500 0.000 1052 93 ' '
2 0.353 0.923 0.535 14 1 ' '
3 0.425 0.085 0.020 7 0 ' '
4 0.575 0.915 0.980 8 1 ' '
5 0.647 0.077 0.465 14 1 ' '
